data_2216428
loop_
_publ_author_name
'Meijboom, Reinout'

_publ_section_title
;
 [Butane-1,4-diylbis(nitrilodiethylidene)]tetraacetonitrile
;
_journal_coeditor_code ER2046
_journal_issue 12
_journal_name_full 'Acta Crystallographica Section E'
_journal_page_first o4793
_journal_page_last o4793
_journal_paper_doi 10.1107/S1600536807058266
_journal_volume 63
_journal_year 2007
_chemical_formula_iupac 'C16 H24 N6'
_chemical_formula_moiety 'C16 H24 N6'
_chemical_formula_sum 'C16 H24 N6'
_chemical_formula_weight 300.41
_chemical_name_systematic
;
[Butane-1,4-diylbis(nitrilodiethylidene)]tetraacetonitrile
;
_space_group_IT_number 14
_symmetry_cell_setting monoclinic
_symmetry_space_group_name_Hall '-P 2ybc'
_symmetry_space_group_name_H-M 'P 1 21/c 1'
_audit_creation_method 'WinGX routine CIF_UPDATE'
_cell_angle_alpha 90
_cell_angle_beta 98.9700(10)
_cell_angle_gamma 90
_cell_formula_units_Z 2
_cell_length_a 5.11490(10)
_cell_length_b 11.4001(3)
_cell_length_c 14.4864(4)
_cell_measurement_reflns_used 2763
_cell_measurement_temperature 100(2)
_cell_measurement_theta_max 28.1
_cell_measurement_theta_min 2.85
_cell_volume 834.38(4)
_computing_cell_refinement 'APEX2 (Bruker, 2005)'
_computing_data_collection 'APEX2 (Bruker, 2005)'
_computing_data_reduction 'SAINT-Plus (Bruker, 2004)'
_computing_molecular_graphics 'Diamond (Brandenburg & Putz, 2005)'
_computing_publication_material 'WinGX (Farrugia, 1999)'
_computing_structure_refinement 'SHELXL-97 (Sheldrick, 1997)'
_computing_structure_solution 'SIR97 (Altomare <i>et al.</i>,  1999)'
_diffrn_ambient_temperature 100
_diffrn_detector_area_resol_mean 8.6
_diffrn_measured_fraction_theta_full 0.983
_diffrn_measured_fraction_theta_max 0.983
_diffrn_measurement_device_type
;
Bruker X8 APEXII 4K Kappa CCD
;
_diffrn_measurement_method '\f scans'
_diffrn_radiation_monochromator graphite
_diffrn_radiation_type MoK\a
_diffrn_radiation_wavelength 0.71073
_diffrn_reflns_av_R_equivalents 0.0307
_diffrn_reflns_limit_h_max 4
_diffrn_reflns_limit_h_min -6
_diffrn_reflns_limit_k_max 14
_diffrn_reflns_limit_k_min -14
_diffrn_reflns_limit_l_max 19
_diffrn_reflns_limit_l_min -19
_diffrn_reflns_number 8480
_diffrn_reflns_theta_full 28.26
_diffrn_reflns_theta_max 28.26
_diffrn_reflns_theta_min 2.28
_diffrn_standards_number 0
_exptl_absorpt_coefficient_mu 0.076
_exptl_absorpt_correction_T_max 0.9886
_exptl_absorpt_correction_T_min 0.9819
_exptl_absorpt_correction_type multi-scan
_exptl_absorpt_process_details
;
(SADABS; Bruker, 2004)
;
_exptl_crystal_colour colourless
_exptl_crystal_density_diffrn 1.196
_exptl_crystal_density_method 'not measured'
_exptl_crystal_description cuboid
_exptl_crystal_F_000 324
_exptl_crystal_size_max 0.24
_exptl_crystal_size_mid 0.17
_exptl_crystal_size_min 0.15
_refine_diff_density_max 0.304
_refine_diff_density_min -0.183
_refine_ls_extinction_method none
_refine_ls_goodness_of_fit_ref 1.049
_refine_ls_hydrogen_treatment constr
_refine_ls_matrix_type full
_refine_ls_number_parameters 100
_refine_ls_number_reflns 2034
_refine_ls_number_restraints 0
_refine_ls_restrained_S_all 1.049
_refine_ls_R_factor_gt 0.0372
_refine_ls_shift/su_max 0.002
_refine_ls_shift/su_mean <0.000
_refine_ls_structure_factor_coef Fsqd
_refine_ls_weighting_details 'calc w=1/[\s^2^(Fo^2^)+(0.0368P)^2^+0.2519P] where P=(Fo^2^+2Fc^2^)/3'
_refine_ls_weighting_scheme calc
_refine_ls_wR_factor_ref 0.0918
_reflns_number_gt 1753
_reflns_number_total 2034
_reflns_threshold_expression I>2\s(I)
_cod_data_source_file er2046.cif
_cod_data_source_block I
_cod_depositor_comments
;
The following automatic conversions were performed:
'_symmetry_cell_setting' value 'Monoclinic' changed to 'monoclinic'
according to '/home/saulius/struct/CIF-dictionaries/cif_core.dic'
dictionary named 'cif_core.dic' version 2.4.1 from 2010-06-29.

Automatic conversion script
Id: cif_fix_enum 1527 2010-12-29 10:47:43Z saulius 

The following automatic conversions were performed:

'_symmetry_cell_setting' value 'Monoclinic' changed to 'monoclinic'
according to /home/saulius/struct/CIF-dictionaries/cif_core.dic
dictionary named 'cif_core.dic' version 2.4.1 from 2010-06-29.

Automatic conversion script
Id: cif_fix_values 1715 2011-07-08 13:25:40Z adriana 
;
_cod_original_sg_symbol_H-M 'P 21/c'
_cod_database_code 2216428
_cod_database_fobs_code 2216428

loop_
_symmetry_equiv_pos_as_xyz
'x, y, z'
'-x, y+1/2, -z+1/2'
'-x, -y, -z'
'x, -y-1/2, z-1/2'

loop_
_atom_site_type_symbol
_atom_site_label
_atom_site_fract_x
_atom_site_fract_y
_atom_site_fract_z
_atom_site_U_iso_or_equiv
_atom_site_adp_type
_atom_site_calc_flag
_atom_site_refinement_flags
_atom_site_occupancy
C C1 0.53485(18) 0.46941(9) 0.45673(6) 0.0140(2) Uani d . 1
H H1A 0.7011 0.4245 0.4738 0.017 Uiso calc R 1
H H1B 0.5641 0.5289 0.4096 0.017 Uiso calc R 1
C C2 0.31330(18) 0.38621(9) 0.41476(7) 0.0137(2) Uani d . 1
H H2A 0.2869 0.328 0.4632 0.016 Uiso calc R 1
H H2B 0.1479 0.4324 0.4006 0.016 Uiso calc R 1
C C3 0.59406(19) 0.25324(9) 0.33950(7) 0.0152(2) Uani d . 1
H H3A 0.7476 0.3071 0.3505 0.018 Uiso calc R 1
H H3B 0.6016 0.2108 0.2804 0.018 Uiso calc R 1
C C4 0.61514(19) 0.16494(9) 0.41946(7) 0.0168(2) Uani d . 1
H H4A 0.7768 0.1171 0.4199 0.02 Uiso calc R 1
H H4B 0.6321 0.2077 0.4796 0.02 Uiso calc R 1
C C5 0.38407(19) 0.08709(9) 0.41123(7) 0.0163(2) Uani d . 1
C C6 0.3261(2) 0.39962(9) 0.24859(7) 0.0170(2) Uani d . 1
H H6A 0.4889 0.4474 0.252 0.02 Uiso calc R 1
H H6B 0.1756 0.4538 0.2502 0.02 Uiso calc R 1
C C7 0.2825(2) 0.33178(9) 0.15604(7) 0.0174(2) Uani d . 1
H H7A 0.2466 0.3881 0.1036 0.021 Uiso calc R 1
H H7B 0.4463 0.2885 0.1493 0.021 Uiso calc R 1
C C8 0.06207(19) 0.24867(9) 0.15039(7) 0.0168(2) Uani d . 1
N N1 0.35032(15) 0.32200(7) 0.32974(5) 0.01323(19) Uani d . 1
N N2 0.20659(18) 0.02511(8) 0.40503(6) 0.0219(2) Uani d . 1
N N3 -0.11103(19) 0.18428(9) 0.14412(6) 0.0253(2) Uani d . 1

loop_
_atom_site_aniso_label
_atom_site_aniso_U_11
_atom_site_aniso_U_22
_atom_site_aniso_U_33
_atom_site_aniso_U_12
_atom_site_aniso_U_13
_atom_site_aniso_U_23
C1 0.0134(4) 0.0145(5) 0.0138(5) -0.0001(4) 0.0015(3) -0.0019(4)
C2 0.0137(4) 0.0140(5) 0.0136(4) -0.0002(4) 0.0026(3) -0.0017(3)
C3 0.0145(4) 0.0156(5) 0.0160(5) -0.0007(4) 0.0038(3) -0.0013(4)
C4 0.0150(4) 0.0174(5) 0.0173(5) 0.0017(4) 0.0000(3) -0.0004(4)
C5 0.0189(5) 0.0158(5) 0.0142(5) 0.0049(4) 0.0025(3) 0.0017(4)
C6 0.0216(5) 0.0148(5) 0.0138(5) -0.0032(4) 0.0002(4) 0.0012(4)
C7 0.0182(5) 0.0207(6) 0.0129(5) -0.0019(4) 0.0018(3) 0.0012(4)
C8 0.0188(5) 0.0190(6) 0.0123(4) 0.0032(4) 0.0014(3) -0.0026(4)
N1 0.0150(4) 0.0131(4) 0.0112(4) 0.0002(3) 0.0011(3) -0.0010(3)
N2 0.0208(4) 0.0199(5) 0.0249(5) 0.0008(4) 0.0034(3) 0.0031(4)
N3 0.0254(5) 0.0281(6) 0.0222(5) -0.0059(4) 0.0032(4) -0.0078(4)

loop_
_atom_type_symbol
_atom_type_description
_atom_type_scat_dispersion_real
_atom_type_scat_dispersion_imag
_atom_type_scat_source
C C 0.0033 0.0016 'International Tables Vol C Tables 4.2.6.8 and 6.1.1.4'
H H 0 0 'International Tables Vol C Tables 4.2.6.8 and 6.1.1.4'
N N 0.0061 0.0033 'International Tables Vol C Tables 4.2.6.8 and 6.1.1.4'

loop_
_geom_angle_atom_site_label_1
_geom_angle_atom_site_label_2
_geom_angle_atom_site_label_3
_geom_angle_site_symmetry_1
_geom_angle
_geom_angle_publ_flag
C1 C1 C2 3_666 110.91(9) ?
C1 C1 H1A 3_666 109.5 ?
C2 C1 H1A . 109.5 ?
C1 C1 H1B 3_666 109.5 ?
C2 C1 H1B . 109.5 ?
H1A C1 H1B . 108 ?
N1 C2 C1 . 117.23(8) ?
N1 C2 H2A . 108 ?
C1 C2 H2A . 108 ?
N1 C2 H2B . 108 ?
C1 C2 H2B . 108 ?
H2A C2 H2B . 107.2 ?
N1 C3 C4 . 112.69(8) ?
N1 C3 H3A . 109.1 ?
C4 C3 H3A . 109.1 ?
N1 C3 H3B . 109.1 ?
C4 C3 H3B . 109.1 ?
H3A C3 H3B . 107.8 ?
C5 C4 C3 . 112.12(8) ?
C5 C4 H4A . 109.2 ?
C3 C4 H4A . 109.2 ?
C5 C4 H4B . 109.2 ?
C3 C4 H4B . 109.2 ?
H4A C4 H4B . 107.9 ?
N2 C5 C4 . 179.01(11) y
N1 C6 C7 . 112.36(8) ?
N1 C6 H6A . 109.1 ?
C7 C6 H6A . 109.1 ?
N1 C6 H6B . 109.1 ?
C7 C6 H6B . 109.1 ?
H6A C6 H6B . 107.9 ?
C8 C7 C6 . 112.36(8) ?
C8 C7 H7A . 109.1 ?
C6 C7 H7A . 109.1 ?
C8 C7 H7B . 109.1 ?
C6 C7 H7B . 109.1 ?
H7A C7 H7B . 107.9 ?
N3 C8 C7 . 178.64(11) y
C3 N1 C6 . 111.53(8) y
C3 N1 C2 . 113.92(7) y
C6 N1 C2 . 111.51(8) y

loop_
_geom_bond_atom_site_label_1
_geom_bond_atom_site_label_2
_geom_bond_site_symmetry_2
_geom_bond_distance
_geom_bond_publ_flag
C1 C1 3_666 1.5246(18) y
C1 C2 . 1.5292(13) y
C1 H1A . 0.99 ?
C1 H1B . 0.99 ?
C2 N1 . 1.4702(12) y
C2 H2A . 0.99 ?
C2 H2B . 0.99 ?
C3 N1 . 1.4607(12) y
C3 C4 . 1.5257(14) y
C3 H3A . 0.99 ?
C3 H3B . 0.99 ?
C4 C5 . 1.4680(14) y
C4 H4A . 0.99 ?
C4 H4B . 0.99 ?
C5 N2 . 1.1428(14) y
C6 N1 . 1.4611(12) y
C6 C7 . 1.5336(14) y
C6 H6A . 0.99 ?
C6 H6B . 0.99 ?
C7 C8 . 1.4654(14) y
C7 H7A . 0.99 ?
C7 H7B . 0.99 ?
C8 N3 . 1.1427(14) y

loop_
_geom_hbond_atom_site_label_D
_geom_hbond_atom_site_label_H
_geom_hbond_atom_site_label_A
_geom_hbond_site_symmetry_A
_geom_hbond_distance_DH
_geom_hbond_distance_HA
_geom_hbond_distance_DA
_geom_hbond_angle_DHA
C4 H4A N2 1_655 0.99 2.47 3.4546(13) 170.2
C7 H7B N3 1_655 0.99 2.57 3.5561(14) 175.4

loop_
_geom_torsion_atom_site_label_1
_geom_torsion_atom_site_label_2
_geom_torsion_atom_site_label_3
_geom_torsion_atom_site_label_4
_geom_torsion_site_symmetry_1
_geom_torsion
C1 C1 C2 N1 3_666 179.07(10)
N1 C3 C4 C5 . 54.79(11)
N1 C6 C7 C8 . 52.27(11)
C4 C3 N1 C6 . -175.81(8)
C4 C3 N1 C2 . 56.87(11)
C7 C6 N1 C3 . 68.15(10)
C7 C6 N1 C2 . -163.24(8)
C1 C2 N1 C3 . 55.57(11)
C1 C2 N1 C6 . -71.76(10)
